data_7030768
loop_
_publ_author_name
'Waters, Jordan B.'
'Goicoechea, Jose M.'

_publ_section_title
;
 Alkali metal salts of ditopic carbanionic carbenes as reagents for the
 synthesis of novel complexes of group 12 and 14 metals.
;
_journal_issue 38
_journal_name_full 'Dalton transactions (Cambridge, England : 2003)'
_journal_page_first 14239
_journal_page_last 14248
_journal_paper_doi 10.1039/c4dt00954a
_journal_volume 43
_journal_year 2014
_chemical_formula_moiety 'C27 H35 N2, 2(C4 H8 O), K'
_chemical_formula_sum 'C35 H51 K N2 O2'
_chemical_formula_weight 570.88
_chemical_name_systematic
;
 [K(THF)2][C{N(2,6-iPr2C6H3)}2(CH)C]
;
_space_group_IT_number 19
_symmetry_cell_setting orthorhombic
_symmetry_space_group_name_Hall 'P 2ac 2ab'
_symmetry_space_group_name_H-M 'P 21 21 21'
_atom_sites_solution_hydrogens geom
_atom_sites_solution_primary direct
_atom_sites_solution_secondary difmap
_audit_creation_method SHELXL-97
_cell_angle_alpha 90.00
_cell_angle_beta 90.00
_cell_angle_gamma 90.00
_cell_formula_units_Z 4
_cell_length_a 10.88040(10)
_cell_length_b 14.49260(10)
_cell_length_c 21.7725(2)
_cell_measurement_reflns_used 114995
_cell_measurement_temperature 150(2)
_cell_measurement_theta_max 27.485
_cell_measurement_theta_min 5.097
_cell_volume 3433.20(5)
_computing_cell_refinement
;
KappaCCD software "DENZO" (Otwinowski & Minor, 1996)
;
_computing_data_collection
;
KappaCCD software "Collect" (Nonius, 2000)
;
_computing_data_reduction
;
KappaCCD software "DENZO" (Otwinowski & Minor, 1996)
;
_computing_molecular_graphics 'WinGX (Farrugia, 2005)'
_computing_publication_material 'XCIF (Sheldrick, 2001)'
_computing_structure_refinement 'SHELXL-97 (Sheldrick, 1997)'
_computing_structure_solution 'SHELXS-97 (Sheldrick, 1990)'
_diffrn_ambient_temperature 150(2)
_diffrn_measured_fraction_theta_full 0.989
_diffrn_measured_fraction_theta_max 0.989
_diffrn_measurement_device_type 'Nonius KappaCCD'
_diffrn_measurement_method 'omega scans'
_diffrn_radiation_monochromator graphite
_diffrn_radiation_source 'fine-focus sealed tube'
_diffrn_radiation_type MoK\a
_diffrn_radiation_wavelength 0.71073
_diffrn_reflns_av_R_equivalents 0.0510
_diffrn_reflns_av_sigmaI/netI 0.0280
_diffrn_reflns_limit_h_max 14
_diffrn_reflns_limit_h_min -14
_diffrn_reflns_limit_k_max 18
_diffrn_reflns_limit_k_min -18
_diffrn_reflns_limit_l_max 28
_diffrn_reflns_limit_l_min -28
_diffrn_reflns_number 75520
_diffrn_reflns_theta_full 27.46
_diffrn_reflns_theta_max 27.46
_diffrn_reflns_theta_min 5.41
_exptl_absorpt_coefficient_mu 0.185
_exptl_absorpt_correction_T_max 0.9639
_exptl_absorpt_correction_T_min 0.9327
_exptl_absorpt_correction_type multi-scan
_exptl_absorpt_process_details 'DENZO/SCALEPACK (Otwinowski & Minor, 1997)'
_exptl_crystal_colour colourless
_exptl_crystal_density_diffrn 1.104
_exptl_crystal_density_meas ?
_exptl_crystal_density_method 'not measured'
_exptl_crystal_description block
_exptl_crystal_F_000 1240
_exptl_crystal_size_max 0.44
_exptl_crystal_size_mid 0.22
_exptl_crystal_size_min 0.20
_refine_diff_density_max 0.529
_refine_diff_density_min -0.286
_refine_diff_density_rms 0.047
_refine_ls_abs_structure_details 'Flack H D (1983), Acta Cryst. A39, 876-881'
_refine_ls_abs_structure_Flack 0.03(4)
_refine_ls_extinction_method none
_refine_ls_goodness_of_fit_ref 1.035
_refine_ls_hydrogen_treatment mixed
_refine_ls_matrix_type full
_refine_ls_number_parameters 365
_refine_ls_number_reflns 7781
_refine_ls_number_restraints 0
_refine_ls_restrained_S_all 1.035
_refine_ls_R_factor_all 0.0649
_refine_ls_R_factor_gt 0.0548
_refine_ls_shift/su_max 0.002
_refine_ls_shift/su_mean 0.000
_refine_ls_structure_factor_coef Fsqd
_refine_ls_weighting_details 'calc w=1/[\s^2^(Fo^2^)+(0.0946P)^2^+0.9407P] where P=(Fo^2^+2Fc^2^)/3'
_refine_ls_weighting_scheme calc
_refine_ls_wR_factor_gt 0.1475
_refine_ls_wR_factor_ref 0.1564
_reflns_number_gt 6755
_reflns_number_total 7781
_reflns_threshold_expression >2\s(I)
_cod_data_source_file c4dt00954a2.cif
_cod_data_source_block p212121
_cod_depositor_comments
;
The following automatic conversions were performed:

'_symmetry_cell_setting' value 'Orthorhombic' changed to
'orthorhombic' according to
/usr/data/users/saulius/crontab/automatic-downloads/rss-feeds/RSC/lib/dictionaries/cif_core.dic
dictionary named 'cif_core.dic' version 2.4.2 from 2011-04-26.

Automatic conversion script
Id: cif_fix_values 2281 2013-09-26 08:29:07Z andrius 

 Adding full bibliography for 7030768--7030769.cif.

The following automatic conversions were performed:

'_exptl_crystal_density_meas' value 'not measured' was changed to '?'
- the value is perceived as not measured.

Automatic conversion script
Id: cif_fix_values 3008 2015-01-20 13:52:24Z robertas 
;
_cod_original_sg_symbol_Hall 'P 2ac 2ab '
_cod_original_sg_symbol_H-M 'P 2(1)2(1)2(1)'
_cod_database_code 7030768

loop_
_symmetry_equiv_pos_as_xyz
'x, y, z'
'-x+1/2, -y, z+1/2'
'-x, y+1/2, -z+1/2'
'x+1/2, -y+1/2, -z'

loop_
_atom_site_label
_atom_site_type_symbol
_atom_site_fract_x
_atom_site_fract_y
_atom_site_fract_z
_atom_site_U_iso_or_equiv
_atom_site_adp_type
_atom_site_occupancy
_atom_site_symmetry_multiplicity
_atom_site_calc_flag
_atom_site_refinement_flags
K1 K 0.10232(5) 0.85893(3) 0.19985(3) 0.04877(16) Uani 1 1 d .
C1 C 0.01391(18) 1.04800(14) 0.19728(9) 0.0315(4) Uani 1 1 d .
N1 N 0.00155(16) 1.11782(12) 0.15654(8) 0.0314(4) Uani 1 1 d .
C2 C -0.0384(2) 1.19999(15) 0.18512(10) 0.0358(4) Uani 1 1 d .
C3 C -0.0519(2) 1.18641(14) 0.24663(10) 0.0356(4) Uani 1 1 d .
N2 N -0.01835(16) 1.09134(12) 0.25114(8) 0.0299(4) Uani 1 1 d .
C4 C 0.0160(2) 1.10691(14) 0.09160(9) 0.0334(4) Uani 1 1 d .
C5 C 0.1322(2) 1.11978(16) 0.06507(10) 0.0379(5) Uani 1 1 d .
C6 C 0.1421(2) 1.11078(18) 0.00142(11) 0.0447(5) Uani 1 1 d .
H6 H 0.2195 1.1197 -0.0178 0.054 Uiso 1 1 calc R
C7 C 0.0411(3) 1.08925(18) -0.03378(11) 0.0481(6) Uani 1 1 d .
H7 H 0.0496 1.0833 -0.0770 0.058 Uiso 1 1 calc R
C8 C -0.0729(2) 1.07607(19) -0.00686(10) 0.0450(5) Uani 1 1 d .
H8 H -0.1417 1.0608 -0.0318 0.054 Uiso 1 1 calc R
C9 C -0.0876(2) 1.08502(15) 0.05665(10) 0.0370(5) Uani 1 1 d .
C10 C 0.2452(2) 1.1394(2) 0.10454(11) 0.0499(6) Uani 1 1 d .
H10 H 0.2158 1.1612 0.1456 0.060 Uiso 1 1 calc R
C11 C 0.3175(3) 1.0505(3) 0.1144(2) 0.0861(13) Uani 1 1 d .
H11A H 0.3900 1.0635 0.1397 0.129 Uiso 0.50 1 calc PR
H11B H 0.3437 1.0259 0.0745 0.129 Uiso 0.50 1 calc PR
H11C H 0.2654 1.0052 0.1352 0.129 Uiso 0.50 1 calc PR
H11D H 0.2761 0.9996 0.0933 0.129 Uiso 0.50 1 calc PR
H11E H 0.3224 1.0371 0.1584 0.129 Uiso 0.50 1 calc PR
H11F H 0.4006 1.0579 0.0977 0.129 Uiso 0.50 1 calc PR
C12 C 0.3288(3) 1.2137(2) 0.07811(15) 0.0562(7) Uani 1 1 d .
H12A H 0.3996 1.2225 0.1053 0.084 Uiso 0.50 1 calc PR
H12B H 0.2831 1.2717 0.0746 0.084 Uiso 0.50 1 calc PR
H12C H 0.3575 1.1946 0.0374 0.084 Uiso 0.50 1 calc PR
H12D H 0.2939 1.2367 0.0396 0.084 Uiso 0.50 1 calc PR
H12E H 0.4103 1.1875 0.0703 0.084 Uiso 0.50 1 calc PR
H12F H 0.3360 1.2646 0.1075 0.084 Uiso 0.50 1 calc PR
C13 C -0.2134(2) 1.07131(19) 0.08624(11) 0.0436(5) Uani 1 1 d .
H13 H -0.2020 1.0731 0.1318 0.052 Uiso 1 1 calc R
C14 C -0.2694(3) 0.9789(3) 0.07003(18) 0.0717(9) Uani 1 1 d .
H14A H -0.3497 0.9729 0.0900 0.108 Uiso 0.50 1 calc PR
H14B H -0.2151 0.9293 0.0841 0.108 Uiso 0.50 1 calc PR
H14C H -0.2797 0.9746 0.0254 0.108 Uiso 0.50 1 calc PR
H14D H -0.2133 0.9449 0.0430 0.108 Uiso 0.50 1 calc PR
H14E H -0.3479 0.9886 0.0489 0.108 Uiso 0.50 1 calc PR
H14F H -0.2833 0.9433 0.1077 0.108 Uiso 0.50 1 calc PR
C15 C -0.3009(3) 1.1494(3) 0.06884(15) 0.0651(8) Uani 1 1 d .
H15A H -0.2638 1.2088 0.0798 0.098 Uiso 0.50 1 calc PR
H15B H -0.3786 1.1418 0.0910 0.098 Uiso 0.50 1 calc PR
H15C H -0.3164 1.1477 0.0245 0.098 Uiso 0.50 1 calc PR
H15D H -0.3754 1.1234 0.0504 0.098 Uiso 0.50 1 calc PR
H15E H -0.2606 1.1904 0.0392 0.098 Uiso 0.50 1 calc PR
H15F H -0.3228 1.1845 0.1057 0.098 Uiso 0.50 1 calc PR
C16 C -0.01042(19) 1.04325(14) 0.30856(9) 0.0321(4) Uani 1 1 d .
C17 C 0.0958(2) 1.05439(16) 0.34376(10) 0.0392(5) Uani 1 1 d .
C18 C 0.1050(3) 1.00558(19) 0.39890(11) 0.0479(5) Uani 1 1 d .
H18 H 0.1765 1.0117 0.4236 0.057 Uiso 1 1 calc R
C19 C 0.0093(3) 0.94767(19) 0.41791(12) 0.0514(6) Uani 1 1 d .
H19 H 0.0161 0.9144 0.4554 0.062 Uiso 1 1 calc R
C20 C -0.0944(3) 0.93892(18) 0.38244(11) 0.0470(5) Uani 1 1 d .
H20 H -0.1587 0.8995 0.3959 0.056 Uiso 1 1 calc R
C21 C -0.1074(2) 0.98646(15) 0.32725(10) 0.0367(4) Uani 1 1 d .
C22 C 0.2003(2) 1.11705(19) 0.32302(12) 0.0485(6) Uani 1 1 d .
H22 H 0.1787 1.1418 0.2815 0.058 Uiso 1 1 calc R
C23 C 0.3183(3) 1.0626(3) 0.3169(3) 0.0981(14) Uani 1 1 d .
H23A H 0.3845 1.1037 0.3034 0.147 Uiso 0.50 1 calc PR
H23B H 0.3070 1.0133 0.2866 0.147 Uiso 0.50 1 calc PR
H23C H 0.3398 1.0355 0.3567 0.147 Uiso 0.50 1 calc PR
H23D H 0.3030 0.9980 0.3278 0.147 Uiso 0.50 1 calc PR
H23E H 0.3805 1.0884 0.3445 0.147 Uiso 0.50 1 calc PR
H23F H 0.3478 1.0661 0.2744 0.147 Uiso 0.50 1 calc PR
C24 C 0.2137(4) 1.1990(3) 0.36683(17) 0.0737(9) Uani 1 1 d .
H24A H 0.2806 1.2389 0.3527 0.110 Uiso 0.50 1 calc PR
H24B H 0.2322 1.1763 0.4082 0.110 Uiso 0.50 1 calc PR
H24C H 0.1367 1.2341 0.3676 0.110 Uiso 0.50 1 calc PR
H24D H 0.1524 1.1940 0.3997 0.110 Uiso 0.50 1 calc PR
H24E H 0.2008 1.2566 0.3442 0.110 Uiso 0.50 1 calc PR
H24F H 0.2963 1.1988 0.3847 0.110 Uiso 0.50 1 calc PR
C25 C -0.2241(2) 0.97734(17) 0.28893(10) 0.0405(5) Uani 1 1 d .
H25 H -0.2307 1.0343 0.2632 0.049 Uiso 1 1 calc R
C26 C -0.2180(3) 0.8968(2) 0.24572(15) 0.0633(8) Uani 1 1 d .
H26A H -0.2942 0.8934 0.2219 0.095 Uiso 0.50 1 calc PR
H26B H -0.2075 0.8398 0.2693 0.095 Uiso 0.50 1 calc PR
H26C H -0.1481 0.9047 0.2178 0.095 Uiso 0.50 1 calc PR
H26D H -0.1390 0.8652 0.2508 0.095 Uiso 0.50 1 calc PR
H26E H -0.2257 0.9188 0.2033 0.095 Uiso 0.50 1 calc PR
H26F H -0.2851 0.8539 0.2548 0.095 Uiso 0.50 1 calc PR
C27 C -0.3406(2) 0.9725(2) 0.32858(14) 0.0541(6) Uani 1 1 d .
H27A H -0.3429 1.0257 0.3564 0.081 Uiso 0.50 1 calc PR
H27B H -0.3398 0.9155 0.3527 0.081 Uiso 0.50 1 calc PR
H27C H -0.4132 0.9734 0.3020 0.081 Uiso 0.50 1 calc PR
H27D H -0.3877 0.9173 0.3177 0.081 Uiso 0.50 1 calc PR
H27E H -0.3908 1.0276 0.3213 0.081 Uiso 0.50 1 calc PR
H27F H -0.3174 0.9697 0.3720 0.081 Uiso 0.50 1 calc PR
O1 O 0.1219(3) 0.80190(15) 0.08302(10) 0.0738(7) Uani 1 1 d .
C28 C 0.1001(4) 0.8631(2) 0.03358(15) 0.0687(8) Uani 1 1 d .
H28A H 0.1768 0.8753 0.0105 0.082 Uiso 1 1 calc R
H28B H 0.0664 0.9225 0.0486 0.082 Uiso 1 1 calc R
C29 C 0.0089(4) 0.8144(3) -0.0057(2) 0.0808(10) Uani 1 1 d .
H29A H 0.0159 0.8340 -0.0491 0.097 Uiso 1 1 calc R
H29B H -0.0761 0.8257 0.0087 0.097 Uiso 1 1 calc R
C30 C 0.0445(5) 0.7124(3) 0.0020(2) 0.0888(12) Uani 1 1 d .
H30A H -0.0294 0.6734 0.0075 0.107 Uiso 1 1 calc R
H30B H 0.0909 0.6900 -0.0342 0.107 Uiso 1 1 calc R
C31 C 0.1231(4) 0.7110(2) 0.05832(19) 0.0761(10) Uani 1 1 d .
H31A H 0.0900 0.6666 0.0886 0.091 Uiso 1 1 calc R
H31B H 0.2081 0.6925 0.0478 0.091 Uiso 1 1 calc R
O2 O 0.3501(3) 0.86187(19) 0.22908(14) 0.0865(7) Uani 1 1 d .
C32 C 0.3993(6) 0.8178(3) 0.1781(2) 0.0958(13) Uani 1 1 d .
H32A H 0.4873 0.8334 0.1732 0.115 Uiso 1 1 calc R
H32B H 0.3548 0.8361 0.1403 0.115 Uiso 1 1 calc R
C33 C 0.3834(5) 0.7163(3) 0.19033(18) 0.0861(11) Uani 1 1 d .
H33A H 0.2993 0.6953 0.1800 0.103 Uiso 1 1 calc R
H33B H 0.4439 0.6791 0.1670 0.103 Uiso 1 1 calc R
C34 C 0.4068(5) 0.7113(3) 0.25805(18) 0.0915(13) Uani 1 1 d .
H34A H 0.3554 0.6628 0.2773 0.110 Uiso 1 1 calc R
H34B H 0.4943 0.6976 0.2665 0.110 Uiso 1 1 calc R
C35 C 0.3728(5) 0.8044(3) 0.28192(19) 0.0866(11) Uani 1 1 d .
H35A H 0.2982 0.8005 0.3079 0.104 Uiso 1 1 calc R
H35B H 0.4406 0.8302 0.3069 0.104 Uiso 1 1 calc R
H2 H -0.048(3) 1.252(2) 0.1587(13) 0.046(7) Uiso 1 1 d .

loop_
_atom_site_aniso_label
_atom_site_aniso_U_11
_atom_site_aniso_U_22
_atom_site_aniso_U_33
_atom_site_aniso_U_23
_atom_site_aniso_U_13
_atom_site_aniso_U_12
K1 0.0452(3) 0.0345(2) 0.0666(3) 0.0132(2) 0.0039(3) 0.0046(2)
C1 0.0317(9) 0.0341(9) 0.0286(9) -0.0001(8) 0.0013(8) 0.0010(7)
N1 0.0320(8) 0.0346(9) 0.0275(8) -0.0013(7) 0.0017(7) 0.0021(7)
C2 0.0407(11) 0.0299(10) 0.0368(11) 0.0019(8) 0.0026(9) 0.0017(8)
C3 0.0413(11) 0.0306(10) 0.0348(10) 0.0001(8) 0.0022(9) 0.0013(8)
N2 0.0314(8) 0.0332(9) 0.0251(7) 0.0022(7) 0.0011(6) 0.0003(7)
C4 0.0365(10) 0.0359(10) 0.0277(9) 0.0047(8) 0.0020(8) 0.0037(8)
C5 0.0389(11) 0.0424(12) 0.0324(10) 0.0027(8) 0.0059(8) 0.0005(9)
C6 0.0488(13) 0.0495(13) 0.0358(11) 0.0048(10) 0.0113(10) 0.0055(10)
C7 0.0652(16) 0.0528(14) 0.0262(10) 0.0022(10) 0.0055(10) 0.0110(12)
C8 0.0503(13) 0.0552(14) 0.0296(10) -0.0006(10) -0.0054(9) 0.0094(11)
C9 0.0385(11) 0.0411(11) 0.0314(10) 0.0010(8) 0.0001(9) 0.0052(9)
C10 0.0350(11) 0.0722(17) 0.0424(12) 0.0035(13) 0.0055(9) -0.0047(12)
C11 0.0602(19) 0.075(2) 0.123(3) 0.049(2) -0.030(2) -0.0150(16)
C12 0.0502(14) 0.0476(14) 0.0707(18) -0.0002(13) 0.0074(13) -0.0035(12)
C13 0.0353(11) 0.0607(15) 0.0347(11) -0.0012(11) -0.0015(9) -0.0015(10)
C14 0.0649(19) 0.075(2) 0.075(2) -0.0101(17) 0.0114(16) -0.0195(17)
C15 0.0458(14) 0.087(2) 0.0630(17) 0.0065(17) 0.0018(13) 0.0160(15)
C16 0.0361(10) 0.0332(9) 0.0270(9) 0.0015(8) 0.0007(8) 0.0027(8)
C17 0.0394(11) 0.0435(11) 0.0348(10) 0.0028(9) -0.0019(9) -0.0002(10)
C18 0.0485(13) 0.0565(14) 0.0386(11) 0.0087(10) -0.0101(10) 0.0004(12)
C19 0.0593(15) 0.0553(14) 0.0396(12) 0.0178(11) -0.0062(11) 0.0019(12)
C20 0.0483(13) 0.0511(13) 0.0416(12) 0.0135(10) 0.0010(10) -0.0059(11)
C21 0.0391(11) 0.0366(10) 0.0342(10) 0.0040(8) 0.0023(9) 0.0004(9)
C22 0.0413(12) 0.0580(15) 0.0462(12) 0.0051(11) -0.0077(10) -0.0096(11)
C23 0.0528(18) 0.083(3) 0.158(4) 0.016(3) 0.029(2) -0.0045(17)
C24 0.091(2) 0.0632(19) 0.0663(19) -0.0014(16) -0.0065(18) -0.0273(18)
C25 0.0358(11) 0.0477(12) 0.0380(11) 0.0080(10) -0.0008(9) -0.0059(9)
C26 0.0464(14) 0.077(2) 0.0663(18) -0.0209(16) -0.0041(13) -0.0037(14)
C27 0.0422(13) 0.0628(16) 0.0574(15) 0.0072(13) 0.0062(11) -0.0029(12)
O1 0.1059(18) 0.0555(12) 0.0598(12) 0.0120(10) 0.0135(12) 0.0173(12)
C28 0.092(2) 0.0515(15) 0.0627(17) 0.0094(14) 0.0020(17) 0.0125(18)
C29 0.086(2) 0.073(2) 0.084(2) -0.0019(19) 0.003(2) 0.009(2)
C30 0.116(3) 0.062(2) 0.089(3) -0.0103(19) 0.027(3) 0.005(2)
C31 0.080(2) 0.0541(17) 0.094(3) 0.0113(17) 0.023(2) 0.0147(16)
O2 0.0852(17) 0.0677(15) 0.106(2) 0.0018(15) -0.0126(15) 0.0078(14)
C32 0.132(4) 0.077(2) 0.078(2) 0.011(2) 0.013(3) 0.026(3)
C33 0.117(3) 0.064(2) 0.078(2) -0.0071(17) -0.009(2) 0.022(2)
C34 0.128(3) 0.076(2) 0.071(2) 0.0060(18) -0.007(2) 0.039(3)
C35 0.099(3) 0.079(2) 0.081(2) 0.001(2) -0.016(2) -0.014(2)

loop_
_atom_type_symbol
_atom_type_description
_atom_type_scat_dispersion_real
_atom_type_scat_dispersion_imag
_atom_type_scat_source
C C 0.0033 0.0016 'International Tables Vol C Tables 4.2.6.8 and 6.1.1.4'
H H 0.0000 0.0000 'International Tables Vol C Tables 4.2.6.8 and 6.1.1.4'
N N 0.0061 0.0033 'International Tables Vol C Tables 4.2.6.8 and 6.1.1.4'
O O 0.0106 0.0060 'International Tables Vol C Tables 4.2.6.8 and 6.1.1.4'
K K 0.2009 0.2494 'International Tables Vol C Tables 4.2.6.8 and 6.1.1.4'

loop_
_geom_angle_atom_site_label_1
_geom_angle_atom_site_label_2
_geom_angle_atom_site_label_3
_geom_angle
_geom_angle_site_symmetry_1
_geom_angle_site_symmetry_3
O1 K1 O2 98.35(9) . .
O1 K1 C3 97.72(7) . 3_545
O2 K1 C3 96.22(8) . 3_545
O1 K1 C1 107.38(6) . .
O2 K1 C1 108.19(7) . .
C3 K1 C1 141.45(6) 3_545 .
O1 K1 C32 74.44(10) . .
O2 K1 C32 24.28(11) . .
C3 K1 C32 95.13(9) 3_545 .
C1 K1 C32 119.28(9) . .
O1 K1 C2 119.69(6) . 3_545
O2 K1 C2 92.26(7) . 3_545
C3 K1 C2 21.96(6) 3_545 3_545
C1 K1 C2 124.98(6) . 3_545
C32 K1 C2 100.31(8) . 3_545
O1 K1 C35 110.15(10) . .
O2 K1 C35 22.55(9) . .
C3 K1 C35 75.78(8) 3_545 .
C1 K1 C35 119.78(8) . .
C32 K1 C35 38.85(11) . .
C2 K1 C35 69.75(8) 3_545 .
N1 C1 N2 101.07(16) . .
N1 C1 K1 138.72(14) . .
N2 C1 K1 119.91(13) . .
C1 N1 C2 111.88(17) . .
C1 N1 C4 123.66(17) . .
C2 N1 C4 124.21(17) . .
C3 C2 N1 110.16(19) . .
C3 C2 K1 50.58(12) . 3
N1 C2 K1 159.83(15) . 3
C3 C2 H2 134.2(17) . .
N1 C2 H2 115.6(17) . .
K1 C2 H2 83.8(17) 3 .
C2 C3 N2 100.33(18) . .
C2 C3 K1 107.46(14) . 3
N2 C3 K1 151.49(16) . 3
C1 N2 C3 116.55(17) . .
C1 N2 C16 120.40(17) . .
C3 N2 C16 122.95(17) . .
C9 C4 C5 122.25(19) . .
C9 C4 N1 118.34(18) . .
C5 C4 N1 119.41(19) . .
C6 C5 C4 117.7(2) . .
C6 C5 C10 121.0(2) . .
C4 C5 C10 121.24(19) . .
C7 C6 C5 120.9(2) . .
C7 C6 H6 119.6 . .
C5 C6 H6 119.6 . .
C6 C7 C8 120.7(2) . .
C6 C7 H7 119.6 . .
C8 C7 H7 119.6 . .
C7 C8 C9 120.5(2) . .
C7 C8 H8 119.7 . .
C9 C8 H8 119.7 . .
C4 C9 C8 117.9(2) . .
C4 C9 C13 121.57(18) . .
C8 C9 C13 120.5(2) . .
C12 C10 C11 110.0(2) . .
C12 C10 C5 113.6(2) . .
C11 C10 C5 109.7(3) . .
C12 C10 H10 107.8 . .
C11 C10 H10 107.8 . .
C5 C10 H10 107.8 . .
C10 C11 H11A 109.5 . .
C10 C11 H11B 109.5 . .
H11A C11 H11B 109.5 . .
C10 C11 H11C 109.5 . .
H11A C11 H11C 109.5 . .
H11B C11 H11C 109.5 . .
C10 C11 H11D 109.5 . .
H11A C11 H11D 141.1 . .
H11B C11 H11D 56.3 . .
H11C C11 H11D 56.3 . .
C10 C11 H11E 109.5 . .
H11A C11 H11E 56.3 . .
H11B C11 H11E 141.1 . .
H11C C11 H11E 56.3 . .
H11D C11 H11E 109.5 . .
C10 C11 H11F 109.5 . .
H11A C11 H11F 56.3 . .
H11B C11 H11F 56.3 . .
H11C C11 H11F 141.1 . .
H11D C11 H11F 109.5 . .
H11E C11 H11F 109.5 . .
C10 C12 H12A 109.5 . .
C10 C12 H12B 109.5 . .
H12A C12 H12B 109.5 . .
C10 C12 H12C 109.5 . .
H12A C12 H12C 109.5 . .
H12B C12 H12C 109.5 . .
C10 C12 H12D 109.5 . .
H12A C12 H12D 141.1 . .
H12B C12 H12D 56.3 . .
H12C C12 H12D 56.3 . .
C10 C12 H12E 109.5 . .
H12A C12 H12E 56.3 . .
H12B C12 H12E 141.1 . .
H12C C12 H12E 56.3 . .
H12D C12 H12E 109.5 . .
C10 C12 H12F 109.5 . .
H12A C12 H12F 56.3 . .
H12B C12 H12F 56.3 . .
H12C C12 H12F 141.1 . .
H12D C12 H12F 109.5 . .
H12E C12 H12F 109.5 . .
C14 C13 C9 112.2(2) . .
C14 C13 C15 110.3(3) . .
C9 C13 C15 111.0(2) . .
C14 C13 H13 107.7 . .
C9 C13 H13 107.7 . .
C15 C13 H13 107.7 . .
C13 C14 H14A 109.5 . .
C13 C14 H14B 109.5 . .
H14A C14 H14B 109.5 . .
C13 C14 H14C 109.5 . .
H14A C14 H14C 109.5 . .
H14B C14 H14C 109.5 . .
C13 C14 H14D 109.5 . .
H14A C14 H14D 141.1 . .
H14B C14 H14D 56.3 . .
H14C C14 H14D 56.3 . .
C13 C14 H14E 109.5 . .
H14A C14 H14E 56.3 . .
H14B C14 H14E 141.1 . .
H14C C14 H14E 56.3 . .
H14D C14 H14E 109.5 . .
C13 C14 H14F 109.5 . .
H14A C14 H14F 56.3 . .
H14B C14 H14F 56.3 . .
H14C C14 H14F 141.1 . .
H14D C14 H14F 109.5 . .
H14E C14 H14F 109.5 . .
C13 C15 H15A 109.5 . .
C13 C15 H15B 109.5 . .
H15A C15 H15B 109.5 . .
C13 C15 H15C 109.5 . .
H15A C15 H15C 109.5 . .
H15B C15 H15C 109.5 . .
C13 C15 H15D 109.5 . .
H15A C15 H15D 141.1 . .
H15B C15 H15D 56.3 . .
H15C C15 H15D 56.3 . .
C13 C15 H15E 109.5 . .
H15A C15 H15E 56.3 . .
H15B C15 H15E 141.1 . .
H15C C15 H15E 56.3 . .
H15D C15 H15E 109.5 . .
C13 C15 H15F 109.5 . .
H15A C15 H15F 56.3 . .
H15B C15 H15F 56.3 . .
H15C C15 H15F 141.1 . .
H15D C15 H15F 109.5 . .
H15E C15 H15F 109.5 . .
C17 C16 C21 122.19(19) . .
C17 C16 N2 118.19(18) . .
C21 C16 N2 119.62(18) . .
C16 C17 C18 118.2(2) . .
C16 C17 C22 121.59(19) . .
C18 C17 C22 120.2(2) . .
C17 C18 C19 120.3(2) . .
C17 C18 H18 119.8 . .
C19 C18 H18 119.8 . .
C20 C19 C18 120.0(2) . .
C20 C19 H19 120.0 . .
C18 C19 H19 120.0 . .
C19 C20 C21 121.6(2) . .
C19 C20 H20 119.2 . .
C21 C20 H20 119.2 . .
C20 C21 C16 117.7(2) . .
C20 C21 C25 120.9(2) . .
C16 C21 C25 121.33(18) . .
C23 C22 C17 110.4(3) . .
C23 C22 C24 112.3(3) . .
C17 C22 C24 110.4(2) . .
C23 C22 H22 107.9 . .
C17 C22 H22 107.9 . .
C24 C22 H22 107.9 . .
C22 C23 H23A 109.5 . .
C22 C23 H23B 109.5 . .
H23A C23 H23B 109.5 . .
C22 C23 H23C 109.5 . .
H23A C23 H23C 109.5 . .
H23B C23 H23C 109.5 . .
C22 C23 H23D 109.5 . .
H23A C23 H23D 141.1 . .
H23B C23 H23D 56.3 . .
H23C C23 H23D 56.3 . .
C22 C23 H23E 109.5 . .
H23A C23 H23E 56.3 . .
H23B C23 H23E 141.1 . .
H23C C23 H23E 56.3 . .
H23D C23 H23E 109.5 . .
C22 C23 H23F 109.5 . .
H23A C23 H23F 56.3 . .
H23B C23 H23F 56.3 . .
H23C C23 H23F 141.1 . .
H23D C23 H23F 109.5 . .
H23E C23 H23F 109.5 . .
C22 C24 H24A 109.5 . .
C22 C24 H24B 109.5 . .
H24A C24 H24B 109.5 . .
C22 C24 H24C 109.5 . .
H24A C24 H24C 109.5 . .
H24B C24 H24C 109.5 . .
C22 C24 H24D 109.5 . .
H24A C24 H24D 141.1 . .
H24B C24 H24D 56.3 . .
H24C C24 H24D 56.3 . .
C22 C24 H24E 109.5 . .
H24A C24 H24E 56.3 . .
H24B C24 H24E 141.1 . .
H24C C24 H24E 56.3 . .
H24D C24 H24E 109.5 . .
C22 C24 H24F 109.5 . .
H24A C24 H24F 56.3 . .
H24B C24 H24F 56.3 . .
H24C C24 H24F 141.1 . .
H24D C24 H24F 109.5 . .
H24E C24 H24F 109.5 . .
C26 C25 C21 111.9(2) . .
C26 C25 C27 110.8(2) . .
C21 C25 C27 112.5(2) . .
C26 C25 H25 107.1 . .
C21 C25 H25 107.1 . .
C27 C25 H25 107.1 . .
C25 C26 H26A 109.5 . .
C25 C26 H26B 109.5 . .
H26A C26 H26B 109.5 . .
C25 C26 H26C 109.5 . .
H26A C26 H26C 109.5 . .
H26B C26 H26C 109.5 . .
C25 C26 H26D 109.5 . .
H26A C26 H26D 141.1 . .
H26B C26 H26D 56.3 . .
H26C C26 H26D 56.3 . .
C25 C26 H26E 109.5 . .
H26A C26 H26E 56.3 . .
H26B C26 H26E 141.1 . .
H26C C26 H26E 56.3 . .
H26D C26 H26E 109.5 . .
C25 C26 H26F 109.5 . .
H26A C26 H26F 56.3 . .
H26B C26 H26F 56.3 . .
H26C C26 H26F 141.1 . .
H26D C26 H26F 109.5 . .
H26E C26 H26F 109.5 . .
C25 C27 H27A 109.5 . .
C25 C27 H27B 109.5 . .
H27A C27 H27B 109.5 . .
C25 C27 H27C 109.5 . .
H27A C27 H27C 109.5 . .
H27B C27 H27C 109.5 . .
C25 C27 H27D 109.5 . .
H27A C27 H27D 141.1 . .
H27B C27 H27D 56.3 . .
H27C C27 H27D 56.3 . .
C25 C27 H27E 109.5 . .
H27A C27 H27E 56.3 . .
H27B C27 H27E 141.1 . .
H27C C27 H27E 56.3 . .
H27D C27 H27E 109.5 . .
C25 C27 H27F 109.5 . .
H27A C27 H27F 56.3 . .
H27B C27 H27F 56.3 . .
H27C C27 H27F 141.1 . .
H27D C27 H27F 109.5 . .
H27E C27 H27F 109.5 . .
C28 O1 C31 107.1(3) . .
C28 O1 K1 120.97(18) . .
C31 O1 K1 130.1(2) . .
O1 C28 C29 104.6(3) . .
O1 C28 H28A 110.8 . .
C29 C28 H28A 110.8 . .
O1 C28 H28B 110.8 . .
C29 C28 H28B 110.8 . .
H28A C28 H28B 108.9 . .
C28 C29 C30 103.0(3) . .
C28 C29 H29A 111.2 . .
C30 C29 H29A 111.2 . .
C28 C29 H29B 111.2 . .
C30 C29 H29B 111.2 . .
H29A C29 H29B 109.1 . .
C31 C30 C29 104.3(3) . .
C31 C30 H30A 110.9 . .
C29 C30 H30A 110.9 . .
C31 C30 H30B 110.9 . .
C29 C30 H30B 110.9 . .
H30A C30 H30B 108.9 . .
O1 C31 C30 107.0(3) . .
O1 C31 H31A 110.3 . .
C30 C31 H31A 110.3 . .
O1 C31 H31B 110.3 . .
C30 C31 H31B 110.3 . .
H31A C31 H31B 108.6 . .
C32 O2 C35 107.9(3) . .
C32 O2 K1 100.6(3) . .
C35 O2 K1 110.0(2) . .
O2 C32 C33 105.3(4) . .
O2 C32 K1 55.1(2) . .
C33 C32 K1 92.2(3) . .
O2 C32 H32A 110.7 . .
C33 C32 H32A 110.7 . .
K1 C32 H32A 156.3 . .
O2 C32 H32B 110.7 . .
C33 C32 H32B 110.7 . .
K1 C32 H32B 66.1 . .
H32A C32 H32B 108.8 . .
C34 C33 C32 101.7(4) . .
C34 C33 H33A 111.4 . .
C32 C33 H33A 111.4 . .
C34 C33 H33B 111.4 . .
C32 C33 H33B 111.4 . .
H33A C33 H33B 109.3 . .
C35 C34 C33 104.9(3) . .
C35 C34 H34A 110.8 . .
C33 C34 H34A 110.8 . .
C35 C34 H34B 110.8 . .
C33 C34 H34B 110.8 . .
H34A C34 H34B 108.8 . .
O2 C35 C34 106.7(3) . .
O2 C35 K1 47.49(19) . .
C34 C35 K1 103.4(3) . .
O2 C35 H35A 110.4 . .
C34 C35 H35A 110.4 . .
K1 C35 H35A 67.6 . .
O2 C35 H35B 110.4 . .
C34 C35 H35B 110.4 . .
K1 C35 H35B 144.5 . .
H35A C35 H35B 108.6 . .

loop_
_geom_bond_atom_site_label_1
_geom_bond_atom_site_label_2
_geom_bond_distance
_geom_bond_site_symmetry_2
K1 O1 2.683(2) .
K1 O2 2.770(3) .
K1 C3 2.812(2) 3_545
K1 C1 2.905(2) .
K1 C32 3.319(6) .
K1 C2 3.473(2) 3_545
C1 N1 1.352(3) .
C1 N2 1.376(3) .
N1 C2 1.412(3) .
N1 C4 1.431(3) .
C2 C3 1.362(3) .
C2 K1 3.473(2) 3
C2 H2 0.95(3) .
C3 N2 1.429(3) .
C3 K1 2.812(2) 3
N2 C16 1.434(3) .
C4 C9 1.397(3) .
C4 C5 1.403(3) .
C5 C6 1.396(3) .
C5 C10 1.526(3) .
C6 C7 1.375(4) .
C6 H6 0.9500 .
C7 C8 1.386(4) .
C7 H7 0.9500 .
C8 C9 1.398(3) .
C8 H8 0.9500 .
C9 C13 1.525(3) .
C10 C12 1.523(4) .
C10 C11 1.524(5) .
C10 H10 1.0000 .
C11 H11A 0.9800 .
C11 H11B 0.9800 .
C11 H11C 0.9800 .
C11 H11D 0.9800 .
C11 H11E 0.9800 .
C11 H11F 0.9800 .
C12 H12A 0.9800 .
C12 H12B 0.9800 .
C12 H12C 0.9800 .
C12 H12D 0.9800 .
C12 H12E 0.9800 .
C12 H12F 0.9800 .
C13 C14 1.513(4) .
C13 C15 1.526(4) .
C13 H13 1.0000 .
C14 H14A 0.9800 .
C14 H14B 0.9800 .
C14 H14C 0.9800 .
C14 H14D 0.9800 .
C14 H14E 0.9800 .
C14 H14F 0.9800 .
C15 H15A 0.9800 .
C15 H15B 0.9800 .
C15 H15C 0.9800 .
C15 H15D 0.9800 .
C15 H15E 0.9800 .
C15 H15F 0.9800 .
C16 C17 1.396(3) .
C16 C21 1.399(3) .
C17 C18 1.397(3) .
C17 C22 1.524(3) .
C18 C19 1.400(4) .
C18 H18 0.9500 .
C19 C20 1.373(4) .
C19 H19 0.9500 .
C20 C21 1.392(3) .
C20 H20 0.9500 .
C21 C25 1.526(3) .
C22 C23 1.513(5) .
C22 C24 1.530(4) .
C22 H22 1.0000 .
C23 H23A 0.9800 .
C23 H23B 0.9800 .
C23 H23C 0.9800 .
C23 H23D 0.9800 .
C23 H23E 0.9800 .
C23 H23F 0.9800 .
C24 H24A 0.9800 .
C24 H24B 0.9800 .
C24 H24C 0.9800 .
C24 H24D 0.9800 .
C24 H24E 0.9800 .
C24 H24F 0.9800 .
C25 C26 1.500(4) .
C25 C27 1.535(3) .
C25 H25 1.0000 .
C26 H26A 0.9800 .
C26 H26B 0.9800 .
C26 H26C 0.9800 .
C26 H26D 0.9800 .
C26 H26E 0.9800 .
C26 H26F 0.9800 .
C27 H27A 0.9800 .
C27 H27B 0.9800 .
C27 H27C 0.9800 .
C27 H27D 0.9800 .
C27 H27E 0.9800 .
C27 H27F 0.9800 .
O1 C28 1.415(4) .
O1 C31 1.423(4) .
C28 C29 1.489(5) .
C28 H28A 0.9900 .
C28 H28B 0.9900 .
C29 C30 1.537(5) .
C29 H29A 0.9900 .
C29 H29B 0.9900 .
C30 C31 1.496(6) .
C30 H30A 0.9900 .
C30 H30B 0.9900 .
C31 H31A 0.9900 .
C31 H31B 0.9900 .
O2 C32 1.389(5) .
O2 C35 1.441(5) .
C32 C33 1.505(6) .
C32 H32A 0.9900 .
C32 H32B 0.9900 .
C33 C34 1.498(5) .
C33 H33A 0.9900 .
C33 H33B 0.9900 .
C34 C35 1.493(5) .
C34 H34A 0.9900 .
C34 H34B 0.9900 .
C35 H35A 0.9900 .
C35 H35B 0.9900 .
